data_1552104
loop_
_publ_author_name
'Shraddha, K. N.'
'Devika, S.'
'Begum, Noor Shahina'

_publ_section_title
;
 Ethyl
 4-(4-chloro-3-fluorophenyl)-6-methyl-2-sulfanylidene-1,2,3,4-tetrahydropyrimidine-5-carboxylate
;
_journal_coeditor_code HB4301
_journal_issue 7
_journal_name_full IUCrData
_journal_page_first x190960
_journal_paper_doi 10.1107/S241431461900960X
_journal_volume 4
_journal_year 2019
_chemical_formula_iupac 'C14 H14 Cl F N2 O2 S'
_chemical_formula_moiety 'C14 H14 Cl F N2 O2 S'
_chemical_formula_sum 'C14 H14 Cl F N2 O2 S'
_chemical_formula_weight 328.78
_chemical_melting_point 696
_chemical_name_systematic
'Ethyl 4-(4-chloro-3-fluorophenyl)-6-methyl-2-sulfanylidene-1,2,3,4-tetrahydropyrimidine-5-carboxylate'
_space_group_crystal_system triclinic
_space_group_IT_number 2
_space_group_name_Hall '-P 1'
_space_group_name_H-M_alt 'P -1'
_symmetry_space_group_name_Hall '-P 1'
_symmetry_space_group_name_H-M 'P -1'
_atom_sites_solution_hydrogens geom
_atom_sites_solution_primary direct
_atom_sites_solution_secondary difmap
_audit_creation_method SHELXL-2018/3
_cell_angle_alpha 106.149(2)
_cell_angle_beta 90.236(2)
_cell_angle_gamma 108.939(2)
_cell_formula_units_Z 2
_cell_length_a 7.2599(5)
_cell_length_b 9.4979(7)
_cell_length_c 11.9596(8)
_cell_measurement_reflns_used 2630
_cell_measurement_temperature 446(2)
_cell_measurement_theta_max 25.00
_cell_measurement_theta_min 2.37
_cell_volume 745.18(9)
_computing_cell_refinement
;
SAINT (Bruker, 1998)
;
_computing_data_collection
;
SMART (Bruker, 1998)
;
_computing_data_reduction
;
SAINT (Bruker, 1998)
;
_computing_molecular_graphics
;
ORTEP-3 (Farrugia, 2012)
;
_computing_publication_material
;
SHELXL2018 (Sheldrick, 2015)
;
_computing_structure_refinement
;
SHELXL2018 (Sheldrick, 2015)
;
_computing_structure_solution
;
SHELXS97 (Sheldrick, 2008)
;
_diffrn_ambient_temperature 446(2)
_diffrn_measured_fraction_theta_full 0.998
_diffrn_measured_fraction_theta_max 0.998
_diffrn_measurement_device_type 'Bruker SMART APEX CCD'
_diffrn_measurement_method '\w scans'
_diffrn_radiation_type MoK\a
_diffrn_radiation_wavelength 0.71073
_diffrn_reflns_av_R_equivalents 0.0420
_diffrn_reflns_av_unetI/netI 0.0459
_diffrn_reflns_limit_h_max 8
_diffrn_reflns_limit_h_min -8
_diffrn_reflns_limit_k_max 11
_diffrn_reflns_limit_k_min -11
_diffrn_reflns_limit_l_max 14
_diffrn_reflns_limit_l_min -14
_diffrn_reflns_number 9007
_diffrn_reflns_theta_full 24.997
_diffrn_reflns_theta_max 24.997
_diffrn_reflns_theta_min 2.373
_diffrn_source 'fine-focus sealed tube'
_exptl_absorpt_coefficient_mu 0.412
_exptl_absorpt_correction_T_max 0.9408
_exptl_absorpt_correction_T_min 0.9295
_exptl_absorpt_correction_type multi-scan
_exptl_absorpt_process_details
;
(SADABS; Bruker, 1998)
;
_exptl_crystal_colour colorless
_exptl_crystal_density_diffrn 1.465
_exptl_crystal_density_method 'not measured'
_exptl_crystal_description block
_exptl_crystal_F_000 340
_exptl_crystal_size_max 0.180
_exptl_crystal_size_mid 0.160
_exptl_crystal_size_min 0.150
_refine_diff_density_max 1.721
_refine_diff_density_min -0.582
_refine_ls_extinction_method none
_refine_ls_goodness_of_fit_ref 1.030
_refine_ls_hydrogen_treatment constr
_refine_ls_matrix_type full
_refine_ls_number_parameters 192
_refine_ls_number_reflns 2630
_refine_ls_number_restraints 0
_refine_ls_restrained_S_all 1.030
_refine_ls_R_factor_all 0.0727
_refine_ls_R_factor_gt 0.0543
_refine_ls_shift/su_max 0.000
_refine_ls_shift/su_mean 0.000
_refine_ls_structure_factor_coef Fsqd
_refine_ls_weighting_details 'w=1/[\s^2^(Fo^2^)+(0.0909P)^2^+1.0474P] where P=(Fo^2^+2Fc^2^)/3'
_refine_ls_weighting_scheme calc
_refine_ls_wR_factor_gt 0.1492
_refine_ls_wR_factor_ref 0.1580
_reflns_number_gt 2087
_reflns_number_total 2630
_reflns_threshold_expression 'I > 2\s(I)'
_cod_data_source_file hb4301sup1.cif
_cod_data_source_block I
_cod_database_code 1552104
_shelx_space_group_comment
;
The symmetry employed for this shelxl refinement is uniquely defined
by the following loop, which should always be used as a source of
symmetry information in preference to the above space-group names.
They are only intended as comments.
;
_shelx_estimated_absorpt_t_min 0.930
_shelx_estimated_absorpt_t_max 0.941
_shelxl_version_number 2018/3

loop_
_space_group_symop_operation_xyz
'x, y, z'
'-x, -y, -z'

loop_
_atom_site_type_symbol
_atom_site_label
_atom_site_fract_x
_atom_site_fract_y
_atom_site_fract_z
_atom_site_U_iso_or_equiv
_atom_site_adp_type
_atom_site_calc_flag
_atom_site_occupancy
S S1 0.80640(12) 0.09215(10) 0.95796(7) 0.0197(3) Uani d 1
Cl Cl1 0.03066(14) -0.26657(11) 0.39379(8) 0.0338(3) Uani d 1
O O2 0.4590(3) 0.5730(3) 0.7799(2) 0.0226(6) Uani d 1
F F1 -0.0960(3) -0.2780(3) 0.6204(2) 0.0425(6) Uani d 1
O O1 0.1990(3) 0.4448(3) 0.8562(2) 0.0208(5) Uani d 1
N N2 0.4864(4) 0.1580(3) 0.9215(2) 0.0170(6) Uani d 1
H H2 0.431451 0.099667 0.964027 0.020 Uiso calc 1
N N1 0.7687(4) 0.3128(3) 0.8740(2) 0.0167(6) Uani d 1
H H1 0.888114 0.327771 0.858940 0.020 Uiso calc 1
C C13 0.1221(5) -0.0377(4) 0.7349(3) 0.0209(8) Uani d 1
H H13 0.068725 -0.053984 0.802681 0.025 Uiso calc 1
C C8 0.2770(5) 0.0978(4) 0.7412(3) 0.0169(7) Uani d 1
C C3 0.3659(5) 0.4668(4) 0.8320(3) 0.0166(7) Uani d 1
C C4 0.3629(5) 0.2150(4) 0.8609(3) 0.0153(7) Uani d 1
H H4 0.254875 0.225653 0.907590 0.018 Uiso calc 1
C C2 0.6770(5) 0.1905(4) 0.9151(3) 0.0162(7) Uani d 1
C C1 0.8217(5) 0.5621(4) 0.8419(3) 0.0212(8) Uani d 1
H H1A 0.838551 0.549769 0.760558 0.032 Uiso calc 1
H H1B 0.945410 0.584707 0.884459 0.032 Uiso calc 1
H H1C 0.772705 0.646242 0.872113 0.032 Uiso calc 1
C C7 0.4830(6) 0.7615(5) 0.6824(4) 0.0304(9) Uani d 1
H H7A 0.607619 0.821085 0.727304 0.046 Uiso calc 1
H H7B 0.423767 0.830729 0.664819 0.046 Uiso calc 1
H H7C 0.501190 0.692882 0.610805 0.046 Uiso calc 1
C C5 0.4835(5) 0.3742(4) 0.8520(3) 0.0153(7) Uani d 1
C C10 0.2735(5) 0.0099(4) 0.5308(3) 0.0233(8) Uani d 1
H H10 0.322306 0.027342 0.462235 0.028 Uiso calc 1
C C14 0.3523(5) 0.6672(4) 0.7517(3) 0.0229(8) Uani d 1
H H14A 0.326826 0.734864 0.822577 0.027 Uiso calc 1
H H14B 0.228463 0.601271 0.705837 0.027 Uiso calc 1
C C6 0.6797(5) 0.4153(4) 0.8551(3) 0.0167(7) Uani d 1
C C9 0.3514(5) 0.1203(4) 0.6382(3) 0.0211(8) Uani d 1
H H9 0.454970 0.210554 0.641312 0.025 Uiso calc 1
C C12 0.0481(5) -0.1471(4) 0.6293(3) 0.0223(8) Uani d 1
C C11 0.1241(5) -0.1249(4) 0.5265(3) 0.0245(8) Uani d 1

loop_
_atom_site_aniso_label
_atom_site_aniso_U_11
_atom_site_aniso_U_22
_atom_site_aniso_U_33
_atom_site_aniso_U_12
_atom_site_aniso_U_13
_atom_site_aniso_U_23
S1 0.0175(5) 0.0224(5) 0.0247(5) 0.0090(4) 0.0040(3) 0.0128(4)
Cl1 0.0348(6) 0.0350(6) 0.0249(5) 0.0135(5) -0.0060(4) -0.0033(4)
O2 0.0191(13) 0.0245(13) 0.0328(14) 0.0114(11) 0.0069(10) 0.0173(11)
F1 0.0379(14) 0.0399(14) 0.0399(13) 0.0011(12) 0.0066(11) 0.0109(11)
O1 0.0150(13) 0.0251(13) 0.0251(13) 0.0092(11) 0.0039(10) 0.0090(10)
N2 0.0165(15) 0.0187(14) 0.0180(14) 0.0052(12) 0.0029(11) 0.0098(12)
N1 0.0134(14) 0.0196(14) 0.0226(14) 0.0080(12) 0.0079(11) 0.0121(12)
C13 0.0156(17) 0.0267(19) 0.0230(17) 0.0080(16) 0.0036(14) 0.0106(15)
C8 0.0132(17) 0.0203(17) 0.0203(17) 0.0090(15) 0.0009(13) 0.0070(14)
C3 0.0161(18) 0.0151(16) 0.0144(15) 0.0029(14) -0.0010(13) 0.0008(13)
C4 0.0135(17) 0.0198(17) 0.0163(16) 0.0077(14) 0.0032(13) 0.0084(14)
C2 0.0182(18) 0.0153(16) 0.0134(15) 0.0037(14) 0.0013(13) 0.0037(13)
C1 0.0159(18) 0.0209(18) 0.0291(19) 0.0063(15) 0.0019(14) 0.0112(15)
C7 0.026(2) 0.031(2) 0.046(2) 0.0152(18) 0.0095(18) 0.0225(19)
C5 0.0171(18) 0.0161(16) 0.0130(15) 0.0057(14) 0.0018(13) 0.0048(13)
C10 0.027(2) 0.028(2) 0.0184(17) 0.0147(17) 0.0047(15) 0.0075(15)
C14 0.0226(19) 0.0244(19) 0.0305(19) 0.0149(16) 0.0040(15) 0.0134(16)
C6 0.0176(17) 0.0194(17) 0.0158(16) 0.0075(15) 0.0032(13) 0.0076(14)
C9 0.0189(18) 0.0210(18) 0.0245(18) 0.0070(15) 0.0026(14) 0.0083(15)
C12 0.0126(17) 0.0141(17) 0.036(2) 0.0019(15) -0.0038(15) 0.0046(15)
C11 0.024(2) 0.032(2) 0.0192(17) 0.0168(18) -0.0049(15) 0.0010(15)

loop_
_atom_type_symbol
_atom_type_description
_atom_type_scat_dispersion_real
_atom_type_scat_dispersion_imag
_atom_type_scat_source
C C 0.0033 0.0016 'International Tables Vol C Tables 4.2.6.8 and 6.1.1.4'
H H 0.0000 0.0000 'International Tables Vol C Tables 4.2.6.8 and 6.1.1.4'
Cl Cl 0.1484 0.1585 'International Tables Vol C Tables 4.2.6.8 and 6.1.1.4'
F F 0.0171 0.0103 'International Tables Vol C Tables 4.2.6.8 and 6.1.1.4'
N N 0.0061 0.0033 'International Tables Vol C Tables 4.2.6.8 and 6.1.1.4'
O O 0.0106 0.0060 'International Tables Vol C Tables 4.2.6.8 and 6.1.1.4'
S S 0.1246 0.1234 'International Tables Vol C Tables 4.2.6.8 and 6.1.1.4'

loop_
_geom_angle_atom_site_label_1
_geom_angle_atom_site_label_2
_geom_angle_atom_site_label_3
_geom_angle
C3 O2 C14 117.4(3)
C2 N2 C4 124.3(3)
C2 N2 H2 117.8
C4 N2 H2 117.8
C2 N1 C6 123.6(3)
C2 N1 H1 118.2
C6 N1 H1 118.2
C12 C13 C8 120.1(3)
C12 C13 H13 119.9
C8 C13 H13 119.9
C9 C8 C13 118.7(3)
C9 C8 C4 122.2(3)
C13 C8 C4 119.1(3)
O1 C3 O2 123.5(3)
O1 C3 C5 123.5(3)
O2 C3 C5 113.0(3)
N2 C4 C5 108.9(3)
N2 C4 C8 109.9(2)
C5 C4 C8 112.3(3)
N2 C4 H4 108.5
C5 C4 H4 108.5
C8 C4 H4 108.5
N2 C2 N1 116.3(3)
N2 C2 S1 123.4(2)
N1 C2 S1 120.2(2)
C6 C1 H1A 109.5
C6 C1 H1B 109.5
H1A C1 H1B 109.5
C6 C1 H1C 109.5
H1A C1 H1C 109.5
H1B C1 H1C 109.5
C14 C7 H7A 109.5
C14 C7 H7B 109.5
H7A C7 H7B 109.5
C14 C7 H7C 109.5
H7A C7 H7C 109.5
H7B C7 H7C 109.5
C6 C5 C3 126.0(3)
C6 C5 C4 119.9(3)
C3 C5 C4 113.9(3)
C11 C10 C9 119.5(3)
C11 C10 H10 120.2
C9 C10 H10 120.2
O2 C14 C7 105.4(3)
O2 C14 H14A 110.7
C7 C14 H14A 110.7
O2 C14 H14B 110.7
C7 C14 H14B 110.7
H14A C14 H14B 108.8
C5 C6 N1 118.7(3)
C5 C6 C1 127.9(3)
N1 C6 C1 113.3(3)
C10 C9 C8 121.0(3)
C10 C9 H9 119.5
C8 C9 H9 119.5
F1 C12 C13 121.7(3)
F1 C12 C11 117.3(3)
C13 C12 C11 121.0(3)
C10 C11 C12 119.6(3)
C10 C11 Cl1 120.2(3)
C12 C11 Cl1 120.3(3)

loop_
_geom_bond_atom_site_label_1
_geom_bond_atom_site_label_2
_geom_bond_distance
S1 C2 1.688(3)
Cl1 C11 1.732(3)
O2 C3 1.331(4)
O2 C14 1.460(4)
F1 C12 1.316(4)
O1 C3 1.211(4)
N2 C2 1.324(4)
N2 C4 1.467(4)
N2 H2 0.8600
N1 C2 1.361(4)
N1 C6 1.395(4)
N1 H1 0.8600
C13 C12 1.365(5)
C13 C8 1.391(5)
C13 H13 0.9300
C8 C9 1.390(5)
C8 C4 1.527(4)
C3 C5 1.470(5)
C4 C5 1.515(4)
C4 H4 0.9800
C1 C6 1.491(5)
C1 H1A 0.9600
C1 H1B 0.9600
C1 H1C 0.9600
C7 C14 1.502(5)
C7 H7A 0.9600
C7 H7B 0.9600
C7 H7C 0.9600
C5 C6 1.347(5)
C10 C11 1.371(5)
C10 C9 1.390(5)
C10 H10 0.9300
C14 H14A 0.9700
C14 H14B 0.9700
C9 H9 0.9300
C12 C11 1.391(5)

loop_
_geom_hbond_atom_site_label_D
_geom_hbond_atom_site_label_H
_geom_hbond_atom_site_label_A
_geom_hbond_site_symmetry_A
_geom_hbond_distance_DH
_geom_hbond_distance_HA
_geom_hbond_distance_DA
_geom_hbond_angle_DHA
N2 H2 S1 2_657 0.86 2.47 3.3010(10) 163
N1 H1 O1 1_655 0.86 2.17 2.998(2) 160
C1 H1A F1 1_665 0.96 2.60 3.368(3) 137
C7 H7B Cg 1_545 0.96 2.62 3.5770(10) 168

loop_
_geom_torsion_atom_site_label_1
_geom_torsion_atom_site_label_2
_geom_torsion_atom_site_label_3
_geom_torsion_atom_site_label_4
_geom_torsion
C12 C13 C8 C9 1.1(5)
C12 C13 C8 C4 -177.4(3)
C14 O2 C3 O1 0.3(5)
C14 O2 C3 C5 177.6(3)
C2 N2 C4 C5 -32.1(4)
C2 N2 C4 C8 91.4(4)
C9 C8 C4 N2 -102.3(3)
C13 C8 C4 N2 76.1(4)
C9 C8 C4 C5 19.2(4)
C13 C8 C4 C5 -162.4(3)
C4 N2 C2 N1 16.7(4)
C4 N2 C2 S1 -165.0(2)
C6 N1 C2 N2 9.3(4)
C6 N1 C2 S1 -169.1(2)
O1 C3 C5 C6 -162.2(3)
O2 C3 C5 C6 20.5(5)
O1 C3 C5 C4 22.2(4)
O2 C3 C5 C4 -155.2(3)
N2 C4 C5 C6 24.5(4)
C8 C4 C5 C6 -97.6(3)
N2 C4 C5 C3 -159.6(2)
C8 C4 C5 C3 78.4(3)
C3 O2 C14 C7 -173.6(3)
C3 C5 C6 N1 -179.4(3)
C4 C5 C6 N1 -4.0(4)
C3 C5 C6 C1 1.3(5)
C4 C5 C6 C1 176.7(3)
C2 N1 C6 C5 -15.2(5)
C2 N1 C6 C1 164.2(3)
C11 C10 C9 C8 -1.6(5)
C13 C8 C9 C10 -0.1(5)
C4 C8 C9 C10 178.4(3)
C8 C13 C12 F1 178.7(3)
C8 C13 C12 C11 -0.6(5)
C9 C10 C11 C12 2.2(5)
C9 C10 C11 Cl1 -177.9(3)
F1 C12 C11 C10 179.6(3)
C13 C12 C11 C10 -1.1(5)
F1 C12 C11 Cl1 -0.4(4)
C13 C12 C11 Cl1 179.0(3)

_cod_database_fobs_code 1552104
